data_4516268
loop_
_publ_author_name
'White, Nicholas G.'
'Carta, Veronica'
'MacLachlan, Mark J.'

_publ_section_title
;
 Layered 2D Sheetlike Supramolecular Polymers Formed by
 O--H&#x00B7;&#x00B7;&#x00B7;Anion Hydrogen Bonds
;
_journal_issue 3
_journal_name_full 'Crystal Growth &amp; Design'
_journal_page_first 1540
_journal_paper_doi 10.1021/acs.cgd.5b00062
_journal_volume 15
_journal_year 2015
_chemical_compound_source synthesized
_chemical_formula_moiety 'C18 H14 O6, 4(H2 O)'
_chemical_formula_sum 'C18 H22 O10'
_chemical_formula_weight 398.37
_space_group_IT_number 14
_space_group_name_Hall '-P 2ybc'
_space_group_name_H-M_alt 'P 1 21/c 1'
_symmetry_cell_setting monoclinic
_symmetry_space_group_name_Hall '-P 2ybc'
_symmetry_space_group_name_H-M 'P 1 21/c 1'
_atom_sites_solution_hydrogens difmap
_atom_sites_solution_primary other
_cell_angle_alpha 90
_cell_angle_beta 99.826(8)
_cell_angle_gamma 90
_cell_formula_units_Z 2
_cell_length_a 19.048(9)
_cell_length_b 7.493(4)
_cell_length_c 6.555(3)
_cell_measurement_reflns_used 4049
_cell_measurement_temperature 90
_cell_measurement_theta_max 27.97
_cell_measurement_theta_min 3.26
_cell_volume 921.8(8)
_computing_cell_refinement 'Apex2, (Bruker, 2007)'
_computing_data_collection 'Apex2, (Bruker, 2007)'
_computing_data_reduction 'Apex2, (Bruker, 2007)'
_computing_publication_material 'CRYSTALS (Betteridge et al., 2003)'
_computing_structure_refinement 'CRYSTALS (Betteridge et al., 2003)'
_computing_structure_solution 'Superflip (Palatinus & Chapuis, 2007)'
_diffrn_ambient_temperature 90
_diffrn_measured_fraction_theta_full 0.992
_diffrn_measured_fraction_theta_max 0.950
_diffrn_measurement_device Serial
_diffrn_measurement_device_type 'Bruker Apex Duo'
_diffrn_measurement_method \w/2\q
_diffrn_radiation_monochromator graphite
_diffrn_radiation_type 'Mo K\a'
_diffrn_radiation_wavelength 0.71073
_diffrn_reflns_av_R_equivalents 0.033
_diffrn_reflns_limit_h_max 24
_diffrn_reflns_limit_h_min -25
_diffrn_reflns_limit_k_max 8
_diffrn_reflns_limit_k_min -9
_diffrn_reflns_limit_l_max 8
_diffrn_reflns_limit_l_min -8
_diffrn_reflns_number 8025
_diffrn_reflns_theta_full 25.928
_diffrn_reflns_theta_max 28.182
_diffrn_reflns_theta_min 2.170
_diffrn_standards_decay_% 0
_diffrn_standards_interval_count 0
_diffrn_standards_interval_time 0
_diffrn_standards_number 0
_exptl_absorpt_coefficient_mu 0.118
_exptl_absorpt_correction_T_max 1.00
_exptl_absorpt_correction_T_min 0.842
_exptl_absorpt_correction_type multi-scan
_exptl_absorpt_process_details 'Apex2, (Bruker, 2007)'
_exptl_crystal_colour yellow
_exptl_crystal_density_diffrn 1.435
_exptl_crystal_density_method 'not measured'
_exptl_crystal_description plate
_exptl_crystal_F_000 420
_exptl_crystal_size_max 0.46
_exptl_crystal_size_mid 0.21
_exptl_crystal_size_min 0.04
_refine_diff_density_max 0.23
_refine_diff_density_min -0.23
_refine_ls_extinction_method None
_refine_ls_goodness_of_fit_ref 1.0329
_refine_ls_hydrogen_treatment constr
_refine_ls_matrix_type full
_refine_ls_number_parameters 127
_refine_ls_number_reflns 1605
_refine_ls_number_restraints 0
_refine_ls_R_factor_all 0.0533
_refine_ls_R_factor_gt 0.0469
_refine_ls_shift/su_max 0.0001801
_refine_ls_shift/su_mean 0.0000152
_refine_ls_structure_factor_coef Fsqd
_refine_ls_weighting_details
;
 Method, part 1, Chebychev polynomial, (Watkin, 1994, Prince, 1982) 
 [weight] = 1.0/[A~0~*T~0~(x)+A~1~*T~1~(x) ... +A~n-1~]*T~n-1~(x)] 
 where A~i~ are the Chebychev coefficients listed below and x= Fcalc/Fmax 
 Method = Robust Weighting (Prince, 1982) 
 W = [weight] * [1-(deltaF/6*sigmaF)^2^]^2^ 
 A~i~ are: 
 2.82 4.16 1.91 0.498 -0.165E-01 
;
_refine_ls_weighting_scheme calc
_refine_ls_wR_factor_all 0.1178
_refine_ls_wR_factor_gt 0.1165
_refine_ls_wR_factor_ref 0.1172
_reflns_limit_h_max 24
_reflns_limit_h_min -25
_reflns_limit_k_max 9
_reflns_limit_k_min 0
_reflns_limit_l_max 8
_reflns_limit_l_min 0
_reflns_number_gt 1461
_reflns_number_total 2156
_reflns_threshold_expression I>2.0\s(I)
_oxford_diffrn_Wilson_B_factor 2.91
_oxford_diffrn_Wilson_scale 22.91
_oxford_refine_ls_r_factor_ref 0.0510
_oxford_refine_ls_scale 0.1820(2)
_oxford_reflns_number_all 1648
_oxford_reflns_threshold_expression_ref I>-3.0\s(I)
_cod_data_source_file cg5b00062_si_002.cif
_cod_data_source_block 1
_cod_depositor_comments
;
The following automatic conversions were performed:

data item '_atom_sites_solution_primary' value 'Other' was changed to
'other' in accordance with the
/home/saulius/struct/COD-crude-data/automatic-downloads/DataCite-retrospective/ACS/depositions/lib/dictionaries/cif_core.dic
dictionary named 'cif_core.dic' version 2.4.2 last updated on
2011-04-26.

Automatic conversion script
Id: cif_fix_values 6909 2019-04-08 15:41:33Z antanas 
;
_cod_original_cell_volume 921.8(7)
_cod_original_sg_symbol_H-M 'P 21/c '
_cod_database_code 4516268

loop_
_symmetry_equiv_pos_as_xyz
x,y,z
-x,-y,-z
x,-y+1/2,z+1/2
-x,y+1/2,-z+1/2

loop_
_atom_site_label
_atom_site_type_symbol
_atom_site_fract_x
_atom_site_fract_y
_atom_site_fract_z
_atom_site_U_iso_or_equiv
_atom_site_occupancy
_atom_site_adp_type
_atom_site_refinement_flags_posn
_atom_site_disorder_group
C1 C 0.26752(10) 0.6598(2) 0.1223(3) 0.0285 1.0000 Uani . .
C2 C 0.30464(9) 0.4998(2) 0.1523(3) 0.0284 1.0000 Uani . .
C3 C 0.26741(10) 0.3403(2) 0.1449(3) 0.0284 1.0000 Uani . .
C4 C 0.19345(10) 0.3393(2) 0.1103(3) 0.0291 1.0000 Uani . .
C5 C 0.15539(9) 0.5000(2) 0.0776(3) 0.0272 1.0000 Uani . .
C6 C 0.19344(9) 0.6606(2) 0.0833(3) 0.0284 1.0000 Uani . .
C7 C 0.07571(9) 0.5000(2) 0.0382(3) 0.0267 1.0000 Uani . .
C8 C 0.03723(10) 0.6191(3) -0.1022(3) 0.0346 1.0000 Uani . .
C9 C -0.03722(10) 0.6190(3) -0.1386(3) 0.0346 1.0000 Uani . .
O2 O 0.37911(7) 0.49995(18) 0.1892(2) 0.0367 1.0000 Uani . .
O1 O 0.30592(7) 0.81520(18) 0.1330(2) 0.0416 1.0000 Uani . .
O3 O 0.30581(7) 0.18472(18) 0.1729(2) 0.0415 1.0000 Uani . .
O22 O 0.44200(8) 0.3663(2) 0.5721(3) 0.0524 1.0000 Uani . .
O21 O 0.44209(8) 0.8664(2) 0.3701(3) 0.0520 1.0000 Uani . .
H41 H 0.1690 0.2299 0.1063 0.0336 1.0000 Uiso R .
H61 H 0.1683 0.7689 0.0612 0.0322 1.0000 Uiso R .
H81 H 0.0617 0.7004 -0.1763 0.0396 1.0000 Uiso R .
H91 H -0.0616 0.6996 -0.2378 0.0405 1.0000 Uiso R .
H31 H 0.2781 0.1063 0.1317 0.0620 0.5000 Uiso R 1
H211 H 0.4318 0.9129 0.4755 0.0758 0.5000 Uiso R 1
H26 H 0.3929 0.5196 0.0748 0.0528 0.5000 Uiso . 2
H227 H 0.4765 0.3001 0.5775 0.0768 0.5000 Uiso . 2
H212 H 0.4774 0.7970 0.4053 0.0754 0.5000 Uiso R 1
H21 H 0.3915 0.4740 0.3119 0.0528 0.5000 Uiso R 1
H11 H 0.3476 0.7924 0.1828 0.0606 0.5000 Uiso R 1
H222 H 0.4107 0.2989 0.5978 0.0766 0.5000 Uiso R 1
H226 H 0.4280 0.4145 0.4587 0.0769 0.5000 Uiso . 2
H16 H 0.2825 0.8978 0.1101 0.0329 0.5000 Uiso . 2
H221 H 0.4514 0.4441 0.6598 0.0767 0.5000 Uiso R 1
H216 H 0.4064 0.8033 0.3488 0.0759 0.5000 Uiso . 2
H217 H 0.4492 0.9269 0.2717 0.0757 0.5000 Uiso . 2
H36 H 0.3438 0.2119 0.1292 0.0631 0.5000 Uiso . 2

loop_
_atom_site_aniso_label
_atom_site_aniso_U_11
_atom_site_aniso_U_22
_atom_site_aniso_U_33
_atom_site_aniso_U_23
_atom_site_aniso_U_13
_atom_site_aniso_U_12
C1 0.0309(9) 0.0227(9) 0.0316(9) -0.0003(6) 0.0042(7) -0.0024(7)
C2 0.0269(9) 0.0297(9) 0.0284(8) 0.0017(6) 0.0039(6) -0.0006(7)
C3 0.0305(9) 0.0228(9) 0.0320(9) 0.0020(6) 0.0056(7) 0.0024(7)
C4 0.0307(9) 0.0238(9) 0.0339(9) 0.0001(6) 0.0081(7) -0.0035(7)
C5 0.0271(9) 0.0280(9) 0.0268(8) -0.0009(6) 0.0051(7) 0.0007(7)
C6 0.0300(9) 0.0233(9) 0.0317(9) 0.0004(6) 0.0048(6) 0.0037(6)
C7 0.0272(8) 0.0260(8) 0.0272(8) -0.0027(6) 0.0052(6) -0.0002(7)
C8 0.0317(9) 0.0363(9) 0.0369(9) 0.0092(7) 0.0086(7) -0.0020(8)
C9 0.0312(9) 0.0353(9) 0.0365(9) 0.0092(7) 0.0034(7) 0.0027(7)
O2 0.0260(7) 0.0383(7) 0.0451(8) 0.0079(5) 0.0042(5) -0.0006(5)
O1 0.0380(8) 0.0215(7) 0.0614(9) 0.0043(6) -0.0022(6) -0.0052(6)
O3 0.0396(8) 0.0215(7) 0.0656(10) 0.0053(6) 0.0155(6) 0.0062(6)
O22 0.0421(8) 0.0537(10) 0.0609(10) 0.0122(7) 0.0074(7) -0.0074(7)
O21 0.0411(8) 0.0550(10) 0.0595(10) -0.0137(7) 0.0073(7) -0.0081(7)

loop_
_atom_type_symbol
_atom_type_scat_dispersion_real
_atom_type_scat_dispersion_imag
_atom_type_scat_Cromer_Mann_a1
_atom_type_scat_Cromer_Mann_b1
_atom_type_scat_Cromer_Mann_a2
_atom_type_scat_Cromer_Mann_b2
_atom_type_scat_Cromer_Mann_a3
_atom_type_scat_Cromer_Mann_b3
_atom_type_scat_Cromer_Mann_a4
_atom_type_scat_Cromer_Mann_b4
_atom_type_scat_Cromer_Mann_c
_atom_type_scat_source
C 0.0033 0.0016 2.3100 20.8439 1.0200 10.2075 1.5886 0.5687 0.8650 51.6512 0.2156 'International Tables Vol C 4.2.6.8 and 6.1.1.4'
H 0.0000 0.0000 0.4930 10.5109 0.3229 26.1257 0.1402 3.1424 0.0408 57.7998 0.0030 'International Tables Vol C 4.2.6.8 and 6.1.1.4'
O 0.0106 0.0060 3.0485 13.2771 2.2868 5.7011 1.5463 0.3239 0.8670 32.9089 0.2508 'International Tables Vol C 4.2.6.8 and 6.1.1.4'

loop_
_geom_angle_atom_site_label_1
_geom_angle_site_symmetry_1
_geom_angle_atom_site_label_2
_geom_angle_atom_site_label_3
_geom_angle_site_symmetry_3
_geom_angle
_geom_angle_publ_flag
C2 . C1 C6 . 120.38(15) yes
C2 . C1 O1 . 118.15(16) yes
C6 . C1 O1 . 121.47(15) yes
C1 . C2 C3 . 119.62(15) yes
C1 . C2 O2 . 120.07(15) yes
C3 . C2 O2 . 120.31(15) yes
C2 . C3 C4 . 120.61(15) yes
C2 . C3 O3 . 118.05(16) yes
C4 . C3 O3 . 121.35(15) yes
C3 . C4 C5 . 120.27(15) yes
C3 . C4 H41 . 119.5 no
C5 . C4 H41 . 120.2 no
C4 . C5 C6 . 118.75(15) yes
C4 . C5 C7 . 120.64(15) yes
C6 . C5 C7 . 120.61(15) yes
C5 . C6 C1 . 120.35(15) yes
C5 . C6 H61 . 119.2 no
C1 . C6 H61 . 120.4 no
C5 . C7 C9 2_565 121.34(16) yes
C5 . C7 C8 . 121.12(16) yes
C9 2_565 C7 C8 . 117.54(16) yes
C7 . C8 C9 . 121.03(17) yes
C7 . C8 H81 . 120.0 no
C9 . C8 H81 . 119.0 no
C8 . C9 C7 2_565 121.43(17) yes
C8 . C9 H91 . 118.7 no
C7 2_565 C9 H91 . 119.8 no
C2 . O2 H21 . 106.4 no
C1 . O1 H11 . 108.3 no
C3 . O3 H31 . 105.8 no
H222 . O22 H221 . 112.0 no
H211 . O21 H212 . 108.7 no

loop_
_geom_bond_atom_site_label_1
_geom_bond_atom_site_label_2
_geom_bond_site_symmetry_2
_geom_bond_distance
_geom_bond_publ_flag
C1 C2 . 1.389(3) yes
C1 C6 . 1.390(3) yes
C1 O1 . 1.370(2) yes
C2 C3 . 1.386(3) yes
C2 O2 . 1.398(2) yes
C3 C4 . 1.388(3) yes
C3 O3 . 1.372(2) yes
C4 C5 . 1.403(3) yes
C4 H41 . 0.941 no
C5 C6 . 1.402(3) yes
C5 C7 . 1.495(2) yes
C6 H61 . 0.941 no
C7 C9 2_565 1.389(3) yes
C7 C8 . 1.396(3) yes
C8 C9 . 1.397(3) yes
C8 H81 . 0.949 no
C9 H91 . 0.949 no
O2 H21 . 0.822 no
O1 H11 . 0.823 no
O3 H31 . 0.805 no
O22 H222 . 0.820 no
O22 H221 . 0.817 no
O21 H211 . 0.827 no
O21 H212 . 0.850 no

loop_
_geom_hbond_atom_site_label_D
_geom_hbond_atom_site_label_H
_geom_hbond_atom_site_label_A
_geom_hbond_site_symmetry_A
_geom_hbond_angle_DHA
_geom_hbond_distance_DH
_geom_hbond_distance_HA
_geom_hbond_distance_DA
_geom_hbond_publ_flag
O3 H31 O1 1_545 124.58(5) 0.805 2.244 2.781(3) yes
O21 H211 O2 3_565 163.07(6) 0.827 1.969 2.770(3) yes
O2 H26 O21 3_564 159.61(11) 0.849 1.959 2.770(3) yes
O22 H227 O21 2_666 172.12(13) 0.820 1.973 2.788(3) yes
O21 H212 O22 2_666 168.77(7) 0.850 1.949 2.788(3) yes
O2 H21 O22 . 162.68(6) 0.822 1.981 2.776(3) yes
O1 H11 O21 . 149.39(6) 0.823 2.074 2.813(3) yes
O22 H222 O2 3_555 147.22(5) 0.820 2.421 3.142(3) yes
O22 H222 O3 3_555 138.67(6) 0.820 2.142 2.810(3) yes
O22 H226 O2 . 169.28(11) 0.828 1.958 2.776(3) yes
O1 H16 O3 1_565 131.15(11) 0.762 2.220 2.781(3) yes
O22 H221 O21 3_565 162.41(7) 0.817 2.008 2.798(3) yes
O21 H216 O2 . 134.24(12) 0.819 2.519 3.146(3) yes
O21 H216 O1 . 134.23(13) 0.819 2.180 2.813(3) yes
O21 H217 O22 3_564 159.15(12) 0.819 2.017 2.798(3) yes
O3 H36 O22 3_554 148.14(11) 0.847 2.055 2.810(3) yes
